data_7040608
loop_
_publ_author_name
'Song, Yang'
'Fan, Ruiqing'
'Fan, Jizhuang'
'Xing, Kai'
'Du, Xi'
'Wang, Ping'
'Yang, Yulin'

_publ_section_title
;
 Highly sensitive and selective fluorescent probes for Hg(2+) in
 Ag(i)/Cu(ii) 3D supramolecular architectures based on noncovalent
 interactions.
;
_journal_issue 41
_journal_name_full 'Dalton transactions (Cambridge, England : 2003)'
_journal_page_first 16422
_journal_page_last 16432
_journal_paper_doi 10.1039/c6dt02694j
_journal_volume 45
_journal_year 2016
_chemical_formula_moiety 'C24 H17 Ag N2 O4'
_chemical_formula_sum 'C24 H17 Ag N2 O4'
_chemical_formula_weight 505.27
_chemical_name_systematic
; 
 ? 
;
_space_group_IT_number 15
_symmetry_cell_setting monoclinic
_symmetry_space_group_name_Hall '-C 2yc'
_symmetry_space_group_name_H-M 'C 1 2/c 1'
_atom_sites_solution_hydrogens geom
_atom_sites_solution_primary direct
_atom_sites_solution_secondary difmap
_audit_creation_method SHELXL-97
_audit_update_record
;
2016-08-30 deposited with the CCDC.
2016-09-09 downloaded from the CCDC.
;
_cell_angle_alpha 90.00
_cell_angle_beta 115.291(9)
_cell_angle_gamma 90.00
_cell_formula_units_Z 8
_cell_length_a 21.460(6)
_cell_length_b 11.416(3)
_cell_length_c 17.625(5)
_cell_measurement_reflns_used 1793
_cell_measurement_temperature 302(2)
_cell_measurement_theta_max 25.18
_cell_measurement_theta_min 3.36
_cell_volume 3904.0(19)
_computing_structure_refinement 'SHELXL-97 (Sheldrick, 2008)'
_computing_structure_solution 'SHELXS-97 (Sheldrick, 2008)'
_diffrn_ambient_temperature 302(2)
_diffrn_measured_fraction_theta_full 0.984
_diffrn_measured_fraction_theta_max 0.984
_diffrn_measurement_device_type 'PHOTON 100 CMOS detector'
_diffrn_measurement_method 'omega scan'
_diffrn_radiation_monochromator 'TRIUMPH curved crystal monochromator'
_diffrn_radiation_source 'fine-focus sealed tube'
_diffrn_radiation_type MoK\a
_diffrn_radiation_wavelength 0.71073
_diffrn_reflns_av_R_equivalents 0.1074
_diffrn_reflns_av_sigmaI/netI 0.1112
_diffrn_reflns_limit_h_max 25
_diffrn_reflns_limit_h_min -25
_diffrn_reflns_limit_k_max 13
_diffrn_reflns_limit_k_min -11
_diffrn_reflns_limit_l_max 20
_diffrn_reflns_limit_l_min -20
_diffrn_reflns_number 10303
_diffrn_reflns_theta_full 25.00
_diffrn_reflns_theta_max 25.00
_diffrn_reflns_theta_min 3.36
_exptl_absorpt_coefficient_mu 1.069
_exptl_absorpt_correction_T_max 0.8825
_exptl_absorpt_correction_T_min 0.8476
_exptl_absorpt_correction_type multi-scan
_exptl_absorpt_process_details 'SADABS (Bruker, 2000)'
_exptl_crystal_colour colourless
_exptl_crystal_density_diffrn 1.719
_exptl_crystal_density_method 'not measured'
_exptl_crystal_description block
_exptl_crystal_F_000 2032
_exptl_crystal_size_max 0.16
_exptl_crystal_size_mid 0.14
_exptl_crystal_size_min 0.12
_refine_diff_density_max 1.112
_refine_diff_density_min -0.557
_refine_diff_density_rms 0.102
_refine_ls_extinction_method none
_refine_ls_goodness_of_fit_ref 0.952
_refine_ls_hydrogen_treatment constr
_refine_ls_matrix_type full
_refine_ls_number_parameters 291
_refine_ls_number_reflns 3392
_refine_ls_number_restraints 7
_refine_ls_restrained_S_all 0.957
_refine_ls_R_factor_all 0.1526
_refine_ls_R_factor_gt 0.0651
_refine_ls_shift/su_max 0.003
_refine_ls_shift/su_mean 0.000
_refine_ls_structure_factor_coef Fsqd
_refine_ls_weighting_details 'calc w=1/[\s^2^(Fo^2^)+(0.0517P)^2^+0.7791P] where P=(Fo^2^+2Fc^2^)/3'
_refine_ls_weighting_scheme calc
_refine_ls_wR_factor_gt 0.1079
_refine_ls_wR_factor_ref 0.1265
_reflns_number_gt 1749
_reflns_number_total 3392
_reflns_threshold_expression >2sigma(I)
_cod_data_source_file c6dt02694j2.cif
_cod_data_source_block 1
_cod_depositor_comments
;
The following automatic conversions were performed:

'_symmetry_cell_setting' value 'Monoclinic' changed to 'monoclinic'
according to
/usr/data/users/saulius/crontab/automatic-downloads/rss-feeds/RSC/lib/dictionaries/cif_core.dic
dictionary named 'cif_core.dic' version 2.4.2 from 2011-04-26.

Automatic conversion script
Id: cif_fix_values 4268 2015-11-12 08:31:59Z antanas 

 Adding full bibliography for 7040606--7040608.cif.
;
_cod_original_sg_symbol_Hall '-C 2yc  '
_cod_original_sg_symbol_H-M 'C2/c  '
_cod_database_code 7040608

loop_
_symmetry_equiv_pos_as_xyz
'x, y, z'
'-x, y, -z+1/2'
'x+1/2, y+1/2, z'
'-x+1/2, y+1/2, -z+1/2'
'-x, -y, -z'
'x, -y, z-1/2'
'-x+1/2, -y+1/2, -z'
'x+1/2, -y+1/2, z-1/2'

loop_
_atom_site_label
_atom_site_type_symbol
_atom_site_fract_x
_atom_site_fract_y
_atom_site_fract_z
_atom_site_U_iso_or_equiv
_atom_site_adp_type
_atom_site_occupancy
_atom_site_symmetry_multiplicity
_atom_site_calc_flag
_atom_site_refinement_flags
_atom_site_disorder_group
Ag1A Ag 1.0647(3) 0.5704(2) 0.2058(3) 0.0220(9) Uiso 0.258(4) 1 d PU 1
Ag1B Ag 1.0686(4) 0.5708(3) 0.2499(6) 0.0247(12) Uiso 0.214(10) 1 d PU 2
Ag1C Ag 1.0514(3) 0.57115(19) 0.2209(3) 0.0074(9) Uiso 0.282(8) 1 d PU 3
Ag1D Ag 1.0812(3) 0.5701(2) 0.2343(4) 0.0073(11) Uiso 0.246(9) 1 d PU 4
C1 C 0.8679(3) 0.5384(5) -0.0482(4) 0.0282(17) Uani 1 1 d . .
C2 C 0.8219(3) 0.6236(5) -0.0996(4) 0.0281(17) Uani 1 1 d . .
C3 C 0.7741(4) 0.5893(6) -0.1778(5) 0.0408(19) Uani 1 1 d . .
H3A H 0.7440 0.6450 -0.2130 0.049 Uiso 1 1 calc R .
C4 C 0.7692(4) 0.4754(7) -0.2060(5) 0.047(2) Uani 1 1 d . .
H4A H 0.7370 0.4554 -0.2596 0.056 Uiso 1 1 calc R .
C5 C 0.8125(4) 0.3916(6) -0.1536(5) 0.047(2) Uani 1 1 d . .
H5A H 0.8087 0.3138 -0.1707 0.056 Uiso 1 1 calc R .
C6 C 0.8615(4) 0.4240(6) -0.0758(5) 0.0427(19) Uani 1 1 d . .
H6A H 0.8910 0.3674 -0.0409 0.051 Uiso 1 1 calc R .
C7 C 0.8181(4) 0.9841(5) -0.0314(4) 0.0308(17) Uani 1 1 d . .
C8 C 0.8798(4) 0.9301(6) -0.0170(4) 0.0345(17) Uani 1 1 d . .
H8A H 0.9205 0.9729 0.0071 0.041 Uiso 1 1 calc R .
C9 C 0.8825(4) 0.8131(5) -0.0377(4) 0.0333(18) Uani 1 1 d . .
H9A H 0.9247 0.7789 -0.0276 0.040 Uiso 1 1 calc R .
C10 C 0.8226(3) 0.7478(5) -0.0734(4) 0.0305(17) Uani 1 1 d . .
C11 C 0.7609(4) 0.8024(6) -0.0864(4) 0.0387(19) Uani 1 1 d . .
H11A H 0.7203 0.7592 -0.1092 0.046 Uiso 1 1 calc R .
C12 C 0.7581(3) 0.9179(6) -0.0665(4) 0.0401(18) Uani 1 1 d . .
H12A H 0.7159 0.9519 -0.0765 0.048 Uiso 1 1 calc R .
C13 C 0.9213(4) 0.5656(5) 0.0397(4) 0.0318(17) Uani 1 1 d . .
C14 C 0.8170(5) 1.1124(6) -0.0094(4) 0.040(2) Uani 1 1 d . .
C15 C 1.0253(4) 0.3171(6) 0.1695(5) 0.0378(19) Uani 1 1 d . .
H15A H 0.9888 0.3561 0.1273 0.045 Uiso 1 1 calc R .
C16 C 1.0270(3) 0.1962(5) 0.1660(4) 0.0310(17) Uani 1 1 d . .
H16A H 0.9932 0.1558 0.1217 0.037 Uiso 1 1 calc R .
C17 C 1.0795(3) 0.1365(5) 0.2290(4) 0.0252(17) Uani 1 1 d . .
C18 C 1.1286(4) 0.2011(6) 0.2922(4) 0.0359(18) Uani 1 1 d . .
H18A H 1.1647 0.1638 0.3358 0.043 Uiso 1 1 calc R .
C19 C 1.1237(4) 0.3227(6) 0.2904(5) 0.0371(19) Uani 1 1 d . .
H19A H 1.1574 0.3652 0.3335 0.045 Uiso 1 1 calc R .
C20 C 1.0618(4) -0.1794(5) 0.1610(5) 0.0372(19) Uani 1 1 d . .
H20A H 1.0516 -0.2213 0.1119 0.045 Uiso 1 1 calc R .
C21 C 1.0635(3) -0.0594(6) 0.1578(4) 0.0350(17) Uani 1 1 d . .
H21A H 1.0538 -0.0220 0.1071 0.042 Uiso 1 1 calc R .
C22 C 1.0797(3) 0.0064(5) 0.2304(4) 0.0274(17) Uani 1 1 d . .
C23 C 1.0934(3) -0.0561(6) 0.3028(4) 0.0293(16) Uani 1 1 d . .
H23A H 1.1057 -0.0169 0.3534 0.035 Uiso 1 1 calc R .
C24 C 1.0889(3) -0.1778(5) 0.3001(5) 0.0314(17) Uani 1 1 d . .
H24A H 1.0968 -0.2181 0.3492 0.038 Uiso 1 1 calc R .
N1 N 1.0729(3) 0.3813(4) 0.2298(4) 0.0352(14) Uani 1 1 d . .
N2 N 1.0739(3) -0.2386(4) 0.2306(4) 0.0321(14) Uani 1 1 d . .
O1 O 0.9055(2) 0.5982(4) 0.0947(3) 0.0481(14) Uani 1 1 d . .
O2 O 0.9848(2) 0.5481(4) 0.0537(3) 0.0403(13) Uani 1 1 d . .
H2 H 0.9977 0.5310 0.0157 0.048 Uiso 0.50 1 d PR .
O3 O 0.7568(3) 1.1503(4) -0.0216(3) 0.0598(17) Uani 1 1 d . .
H3 H 0.7524 1.2193 -0.0065 0.072 Uiso 0.50 1 d PR .
O4 O 0.8706(3) 1.1686(4) 0.0199(3) 0.0609(17) Uani 1 1 d . .

loop_
_atom_site_aniso_label
_atom_site_aniso_U_11
_atom_site_aniso_U_22
_atom_site_aniso_U_33
_atom_site_aniso_U_23
_atom_site_aniso_U_13
_atom_site_aniso_U_12
C1 0.023(4) 0.028(4) 0.034(4) -0.010(3) 0.013(4) -0.002(3)
C2 0.031(4) 0.028(3) 0.029(4) 0.000(3) 0.016(4) -0.001(3)
C3 0.041(5) 0.041(5) 0.039(5) 0.001(4) 0.015(4) 0.002(4)
C4 0.049(5) 0.051(5) 0.040(5) -0.013(4) 0.018(4) -0.003(4)
C5 0.047(5) 0.025(4) 0.072(6) -0.022(4) 0.028(5) -0.007(4)
C6 0.033(4) 0.031(4) 0.061(5) -0.011(4) 0.016(4) 0.001(4)
C7 0.035(5) 0.026(3) 0.024(4) 0.006(3) 0.005(4) 0.009(3)
C8 0.037(4) 0.035(4) 0.029(4) 0.004(4) 0.013(3) -0.007(4)
C9 0.033(4) 0.029(4) 0.043(5) -0.003(3) 0.022(4) 0.001(3)
C10 0.031(4) 0.028(4) 0.035(4) 0.002(3) 0.017(4) -0.003(3)
C11 0.034(5) 0.026(4) 0.049(5) 0.004(3) 0.012(4) 0.004(3)
C12 0.026(4) 0.035(4) 0.054(5) 0.005(4) 0.012(4) 0.012(3)
C13 0.039(5) 0.016(3) 0.048(5) 0.009(3) 0.025(4) 0.005(3)
C14 0.055(6) 0.028(4) 0.031(5) -0.003(3) 0.013(5) 0.008(4)
C15 0.044(5) 0.028(4) 0.039(5) 0.006(4) 0.016(4) 0.009(4)
C16 0.037(5) 0.024(4) 0.020(4) 0.003(3) 0.001(4) -0.003(3)
C17 0.032(5) 0.018(3) 0.028(4) 0.005(3) 0.015(4) 0.000(3)
C18 0.034(5) 0.024(4) 0.042(5) 0.004(3) 0.009(4) 0.004(3)
C19 0.033(5) 0.029(4) 0.039(5) -0.011(4) 0.006(4) -0.011(3)
C20 0.054(5) 0.017(4) 0.041(5) 0.001(3) 0.021(4) -0.005(3)
C21 0.049(5) 0.030(4) 0.030(4) 0.011(4) 0.021(4) 0.005(4)
C22 0.033(5) 0.020(3) 0.036(5) 0.004(4) 0.020(4) 0.000(3)
C23 0.031(4) 0.029(4) 0.021(4) -0.005(3) 0.005(3) -0.006(3)
C24 0.036(4) 0.021(4) 0.038(5) 0.009(3) 0.017(4) -0.002(3)
N1 0.041(4) 0.021(3) 0.039(4) 0.003(3) 0.013(3) 0.004(3)
N2 0.036(4) 0.015(3) 0.043(4) 0.002(3) 0.014(3) 0.005(3)
O1 0.049(3) 0.056(3) 0.047(3) -0.019(3) 0.028(3) 0.000(3)
O2 0.033(3) 0.048(3) 0.034(3) 0.000(2) 0.009(2) 0.009(2)
O3 0.050(4) 0.035(3) 0.077(4) -0.017(3) 0.011(3) 0.013(3)
O4 0.054(4) 0.033(3) 0.068(4) -0.007(3) 0.000(3) -0.002(3)

loop_
_atom_type_symbol
_atom_type_description
_atom_type_scat_dispersion_real
_atom_type_scat_dispersion_imag
_atom_type_scat_source
C C 0.0033 0.0016 'International Tables Vol C Tables 4.2.6.8 and 6.1.1.4'
H H 0.0000 0.0000 'International Tables Vol C Tables 4.2.6.8 and 6.1.1.4'
Ag Ag -0.8971 1.1015 'International Tables Vol C Tables 4.2.6.8 and 6.1.1.4'
N N 0.0061 0.0033 'International Tables Vol C Tables 4.2.6.8 and 6.1.1.4'
O O 0.0106 0.0060 'International Tables Vol C Tables 4.2.6.8 and 6.1.1.4'

loop_
_geom_angle_atom_site_label_1
_geom_angle_atom_site_label_2
_geom_angle_atom_site_label_3
_geom_angle
_geom_angle_site_symmetry_1
_geom_angle_site_symmetry_3
N1 Ag1A N2 159.7(3) . 1_565
N1 Ag1A O2 93.9(2) . .
N2 Ag1A O2 105.9(2) 1_565 .
N1 Ag1B N2 159.0(6) . 1_565
N1 Ag1B O1 106.6(4) . 2_755
N2 Ag1B O1 92.4(3) 1_565 2_755
N1 Ag1B Ag1B 96.3(2) . 2_755
N2 Ag1B Ag1B 96.7(2) 1_565 2_755
O1 Ag1B Ag1B 76.1(4) 2_755 2_755
N1 Ag1C N2 157.6(3) . 1_565
N1 Ag1C O2 88.8(2) . .
N2 Ag1C O2 100.2(2) 1_565 .
N1 Ag1C Ag1C 98.5(2) . 2_755
N2 Ag1C Ag1C 98.7(2) 1_565 2_755
O2 Ag1C Ag1C 105.6(3) . 2_755
N1 Ag1D N2 172.0(4) . 1_565
C6 C1 C2 119.3(6) . .
C6 C1 C13 118.2(6) . .
C2 C1 C13 122.3(5) . .
C3 C2 C1 117.8(6) . .
C3 C2 C10 119.1(6) . .
C1 C2 C10 123.1(6) . .
C2 C3 C4 122.5(7) . .
C2 C3 H3A 118.7 . .
C4 C3 H3A 118.7 . .
C5 C4 C3 119.2(7) . .
C5 C4 H4A 120.4 . .
C3 C4 H4A 120.4 . .
C6 C5 C4 119.4(6) . .
C6 C5 H5A 120.3 . .
C4 C5 H5A 120.3 . .
C5 C6 C1 121.7(7) . .
C5 C6 H6A 119.1 . .
C1 C6 H6A 119.1 . .
C8 C7 C12 118.2(6) . .
C8 C7 C14 120.0(7) . .
C12 C7 C14 121.8(7) . .
C7 C8 C9 121.6(6) . .
C7 C8 H8A 119.2 . .
C9 C8 H8A 119.2 . .
C10 C9 C8 120.0(6) . .
C10 C9 H9A 120.0 . .
C8 C9 H9A 120.0 . .
C9 C10 C11 117.9(6) . .
C9 C10 C2 122.5(6) . .
C11 C10 C2 119.5(6) . .
C12 C11 C10 122.1(7) . .
C12 C11 H11A 119.0 . .
C10 C11 H11A 119.0 . .
C11 C12 C7 120.2(6) . .
C11 C12 H12A 119.9 . .
C7 C12 H12A 119.9 . .
O1 C13 O2 121.8(6) . .
O1 C13 C1 122.1(6) . .
O2 C13 C1 116.0(6) . .
O4 C14 O3 126.0(7) . .
O4 C14 C7 120.1(7) . .
O3 C14 C7 113.8(7) . .
N1 C15 C16 123.8(6) . .
N1 C15 H15A 118.1 . .
C16 C15 H15A 118.1 . .
C17 C16 C15 119.1(6) . .
C17 C16 H16A 120.5 . .
C15 C16 H16A 120.5 . .
C18 C17 C16 117.9(6) . .
C18 C17 C22 121.8(6) . .
C16 C17 C22 120.2(6) . .
C17 C18 C19 119.5(6) . .
C17 C18 H18A 120.3 . .
C19 C18 H18A 120.3 . .
N1 C19 C18 123.1(6) . .
N1 C19 H19A 118.5 . .
C18 C19 H19A 118.5 . .
N2 C20 C21 123.4(6) . .
N2 C20 H20A 118.3 . .
C21 C20 H20A 118.3 . .
C20 C21 C22 120.1(6) . .
C20 C21 H21A 120.0 . .
C22 C21 H21A 120.0 . .
C23 C22 C21 116.2(6) . .
C23 C22 C17 122.1(6) . .
C21 C22 C17 121.7(6) . .
C22 C23 C24 120.1(6) . .
C22 C23 H23A 120.0 . .
C24 C23 H23A 120.0 . .
N2 C24 C23 122.8(6) . .
N2 C24 H24A 118.6 . .
C23 C24 H24A 118.6 . .
C19 N1 C15 116.6(6) . .
C19 N1 Ag1D 116.3(5) . .
C15 N1 Ag1D 126.8(5) . .
C19 N1 Ag1A 128.2(5) . .
C15 N1 Ag1A 114.5(5) . .
Ag1D N1 Ag1A 12.53(12) . .
C19 N1 Ag1B 116.1(5) . .
C15 N1 Ag1B 126.6(5) . .
Ag1D N1 Ag1B 12.07(15) . .
Ag1A N1 Ag1B 19.6(3) . .
C19 N1 Ag1C 128.6(5) . .
C15 N1 Ag1C 114.6(5) . .
Ag1D N1 Ag1C 15.21(15) . .
Ag1A N1 Ag1C 12.18(11) . .
Ag1B N1 Ag1C 12.68(15) . .
C24 N2 C20 117.6(5) . .
C24 N2 Ag1D 120.6(5) . 1_545
C20 N2 Ag1D 121.4(5) . 1_545
C24 N2 Ag1B 112.4(5) . 1_545
C20 N2 Ag1B 129.9(5) . 1_545
Ag1D N2 Ag1B 11.99(15) 1_545 1_545
C24 N2 Ag1C 123.0(5) . 1_545
C20 N2 Ag1C 118.6(5) . 1_545
Ag1D N2 Ag1C 15.13(15) 1_545 1_545
Ag1B N2 Ag1C 12.63(15) 1_545 1_545
C24 N2 Ag1A 131.7(5) . 1_545
C20 N2 Ag1A 110.7(5) . 1_545
Ag1D N2 Ag1A 12.40(12) 1_545 1_545
Ag1B N2 Ag1A 19.4(3) 1_545 1_545
Ag1C N2 Ag1A 12.10(10) 1_545 1_545
C13 O1 Ag1B 143.7(5) . 2_755
C13 O2 Ag1A 111.9(4) . .
C13 O2 Ag1C 102.6(4) . .
Ag1A O2 Ag1C 9.54(10) . .
C13 O2 H2 123.9 . .
Ag1A O2 H2 124.2 . .
Ag1C O2 H2 133.4 . .
C14 O3 H3 119.8 . .

loop_
_geom_bond_atom_site_label_1
_geom_bond_atom_site_label_2
_geom_bond_distance
_geom_bond_site_symmetry_2
Ag1A N1 2.193(6) .
Ag1A N2 2.215(6) 1_565
Ag1A O2 2.503(6) .
Ag1B N1 2.201(6) .
Ag1B N2 2.213(6) 1_565
Ag1B O1 2.571(11) 2_755
Ag1B Ag1B 2.947(16) 2_755
Ag1C N1 2.208(6) .
Ag1C N2 2.215(5) 1_565
Ag1C O2 2.683(7) .
Ag1C Ag1C 2.803(9) 2_755
Ag1D N1 2.162(6) .
Ag1D N2 2.188(6) 1_565
C1 C6 1.380(8) .
C1 C2 1.406(8) .
C1 C13 1.514(9) .
C2 C3 1.377(9) .
C2 C10 1.490(8) .
C3 C4 1.380(9) .
C3 H3A 0.9300 .
C4 C5 1.378(10) .
C4 H4A 0.9300 .
C5 C6 1.374(10) .
C5 H5A 0.9300 .
C6 H6A 0.9300 .
C7 C8 1.383(9) .
C7 C12 1.388(9) .
C7 C14 1.518(9) .
C8 C9 1.392(8) .
C8 H8A 0.9300 .
C9 C10 1.384(9) .
C9 H9A 0.9300 .
C10 C11 1.390(9) .
C11 C12 1.372(9) .
C11 H11A 0.9300 .
C12 H12A 0.9300 .
C13 O1 1.214(7) .
C13 O2 1.291(7) .
C14 O4 1.222(9) .
C14 O3 1.290(9) .
C15 N1 1.336(8) .
C15 C16 1.383(9) .
C15 H15A 0.9300 .
C16 C17 1.378(8) .
C16 H16A 0.9300 .
C17 C18 1.375(9) .
C17 C22 1.485(7) .
C18 C19 1.392(8) .
C18 H18A 0.9300 .
C19 N1 1.334(8) .
C19 H19A 0.9300 .
C20 N2 1.325(8) .
C20 C21 1.372(8) .
C20 H20A 0.9300 .
C21 C22 1.394(9) .
C21 H21A 0.9300 .
C22 C23 1.379(8) .
C23 C24 1.392(8) .
C23 H23A 0.9300 .
C24 N2 1.323(8) .
C24 H24A 0.9300 .
N2 Ag1D 2.188(6) 1_545
N2 Ag1B 2.213(6) 1_545
N2 Ag1C 2.215(5) 1_545
N2 Ag1A 2.215(6) 1_545
O1 Ag1B 2.571(11) 2_755
O2 H2 0.8501 .
O3 H3 0.8500 .
